data_7235511
loop_
_publ_author_name
'Midrier, Camille'
'Montel, Sonia'
'Braun, Ralf'
'Haaf, Klaus'
'Willms, Lothar'
'van der Lee, Arie'
'Volle, Jean-No\"el'
'Pirat, Jean-Luc'
'Virieux, David'

_publ_section_title
;
 Fosmidomycin analogues with N-hydroxyimidazole and N-hydroxyimidazolone
 as a chelating unit
;
_journal_issue 45
_journal_name_full 'RSC Adv.'
_journal_page_first 23770
_journal_paper_doi 10.1039/C4RA00757C
_journal_volume 4
_journal_year 2014
_chemical_formula_moiety 'C10 H13 N2 O5 P'
_chemical_formula_sum 'C10 H13 N2 O5 P'
_chemical_formula_weight 272.19
_space_group_IT_number 14
_space_group_name_Hall '-P 2yn'
_space_group_name_H-M_alt 'P 1 21/n 1'
_symmetry_cell_setting monoclinic
_symmetry_space_group_name_Hall '-P 2yn'
_symmetry_space_group_name_H-M 'P 1 21/n 1'
_atom_sites_solution_hydrogens difmap
_atom_sites_solution_primary iterative
_cell_angle_alpha 90
_cell_angle_beta 97.274(3)
_cell_angle_gamma 90
_cell_formula_units_Z 4
_cell_length_a 7.8726(2)
_cell_length_b 10.7546(3)
_cell_length_c 14.0957(5)
_cell_measurement_reflns_used 0
_cell_measurement_temperature 175
_cell_measurement_theta_max 0
_cell_measurement_theta_min 0
_cell_volume 1183.83(6)
_computing_cell_refinement 'CrysAlis, (Oxford Diffraction, 2002)'
_computing_data_collection 'Gemini, (Oxford Diffraction, 2006)'
_computing_data_reduction 'CrysAlis, (Oxford Diffraction, 2002)'
_computing_molecular_graphics 'CAMERON (Watkin et al., 1996)'
_computing_publication_material 'CRYSTALS (Betteridge et al., 2003)'
_computing_structure_refinement 'CRYSTALS (Betteridge et al., 2003)'
_computing_structure_solution 'Superflip (Palatinus & Chapuis, 2007)'
_diffrn_ambient_temperature 175
_diffrn_measured_fraction_theta_full 0.983
_diffrn_measured_fraction_theta_max 0.900
_diffrn_measurement_device Area
_diffrn_measurement_device_type 'Oxford Diffraction Gemini'
_diffrn_measurement_method \w
_diffrn_radiation_monochromator graphite
_diffrn_radiation_type 'Mo K\a'
_diffrn_radiation_wavelength 0.71073
_diffrn_reflns_av_R_equivalents 0.000
_diffrn_reflns_limit_h_max 10
_diffrn_reflns_limit_h_min -10
_diffrn_reflns_limit_k_max 13
_diffrn_reflns_limit_k_min -14
_diffrn_reflns_limit_l_max 18
_diffrn_reflns_limit_l_min -17
_diffrn_reflns_number 11529
_diffrn_reflns_theta_full 25.223
_diffrn_reflns_theta_max 28.992
_diffrn_reflns_theta_min 2.914
_diffrn_standards_number 0
_exptl_absorpt_coefficient_mu 0.248
_exptl_absorpt_correction_T_max 0.96
_exptl_absorpt_correction_T_min 0.95
_exptl_absorpt_correction_type multi-scan
_exptl_absorpt_process_details 'CrysAlis, (Oxford Diffraction, 2002)'
_exptl_crystal_colour colourless
_exptl_crystal_density_diffrn 1.527
_exptl_crystal_density_method 'not measured'
_exptl_crystal_description prism
_exptl_crystal_F_000 568
_exptl_crystal_size_max 0.250
_exptl_crystal_size_mid 0.200
_exptl_crystal_size_min 0.150
_refine_diff_density_max 0.29
_refine_diff_density_min -0.34
_refine_ls_extinction_method None
_refine_ls_goodness_of_fit_ref 1.0692
_refine_ls_hydrogen_treatment constr
_refine_ls_matrix_type full
_refine_ls_number_parameters 163
_refine_ls_number_reflns 1751
_refine_ls_number_restraints 0
_refine_ls_R_factor_all 0.0728
_refine_ls_R_factor_gt 0.0358
_refine_ls_shift/su_max 0.0002687
_refine_ls_shift/su_mean 0.0000337
_refine_ls_structure_factor_coef F
_refine_ls_weighting_details
;
 Method, part 1, Chebychev polynomial, (Watkin, 1994, Prince, 1982) 
 [weight] = 1.0/[A~0~*T~0~(x)+A~1~*T~1~(x) ... +A~n-1~]*T~n-1~(x)] 
 where A~i~ are the Chebychev coefficients listed below and x= Fcalc/Fmax 
 Method = Robust Weighting (Prince, 1982) 
 W = [weight] * [1-(deltaF/6*sigmaF)^2^]^2^ 
 A~i~ are: 
 1.50 -1.07 0.922 -0.400 
;
_refine_ls_weighting_scheme calc
_refine_ls_wR_factor_all 0.0486
_refine_ls_wR_factor_gt 0.0360
_refine_ls_wR_factor_ref 0.0360
_reflns_limit_h_max 10
_reflns_limit_h_min -10
_reflns_limit_k_max 14
_reflns_limit_k_min 0
_reflns_limit_l_max 18
_reflns_limit_l_min 0
_reflns_number_gt 1751
_reflns_number_total 2834
_reflns_threshold_expression I>2.0\s(I)
_oxford_diffrn_Wilson_B_factor 2.11
_oxford_diffrn_Wilson_scale 0.92
_oxford_refine_ls_r_factor_ref 0.0358
_oxford_refine_ls_scale 1.0700(18)
_oxford_reflns_number_all 2833
_oxford_reflns_threshold_expression_ref I>2.0\s(I)
_cod_data_source_file c4ra00757c2.cif
_cod_data_source_block 1
_cod_original_sg_symbol_H-M 'P 21/n '
_cod_database_code 7235511

loop_
_symmetry_equiv_pos_as_xyz
x,y,z
-x,-y,-z
x+1/2,-y+1/2,z+1/2
-x+1/2,y+1/2,-z+1/2

loop_
_atom_site_label
_atom_site_type_symbol
_atom_site_fract_x
_atom_site_fract_y
_atom_site_fract_z
_atom_site_U_iso_or_equiv
_atom_site_occupancy
_atom_site_adp_type
_atom_site_refinement_flags_posn
P1 P 0.18441(7) 0.52924(5) 0.62543(4) 0.0237 1.0000 Uani .
O2 O 0.00591(19) 0.46595(16) 0.62771(11) 0.0355 1.0000 Uani .
H3 H -0.0616 0.4532 0.5724 0.0500 1.0000 Uiso R
O4 O 0.19571(18) 0.58366(14) 0.52759(11) 0.0291 1.0000 Uani .
O5 O 0.2140(2) 0.61866(14) 0.70737(11) 0.0318 1.0000 Uani .
C6 C 0.3390(3) 0.4052(2) 0.64539(15) 0.0278 1.0000 Uani .
C7 C 0.3367(3) 0.3193(2) 0.55852(15) 0.0266 1.0000 Uani .
C8 C 0.4740(3) 0.22410(19) 0.57190(14) 0.0231 1.0000 Uani .
N9 N 0.6361(2) 0.23826(16) 0.55558(12) 0.0238 1.0000 Uani .
C10 C 0.7276(3) 0.1308(2) 0.57755(15) 0.0241 1.0000 Uani .
C11 C 0.6171(2) 0.04731(19) 0.60952(14) 0.0230 1.0000 Uani .
N12 N 0.4619(2) 0.10988(16) 0.60546(12) 0.0221 1.0000 Uani .
O13 O 0.31136(17) 0.05846(14) 0.62557(11) 0.0284 1.0000 Uani .
H14 H 0.2967 0.0786 0.6916 0.0500 1.0000 Uiso R
C15 C 0.6400(3) -0.0798(2) 0.64271(15) 0.0258 1.0000 Uani .
O16 O 0.8062(2) -0.12117(15) 0.65250(13) 0.0366 1.0000 Uani .
C17 C 0.8019(4) -0.2421(2) 0.68404(18) 0.0410 1.0000 Uani .
C18 C 0.6411(4) -0.2752(2) 0.69264(17) 0.0387 1.0000 Uani .
C19 C 0.5353(3) -0.1709(2) 0.66651(16) 0.0322 1.0000 Uani .
H20 H 0.4122 -0.1670 0.6651 0.0397 1.0000 Uiso R
H21 H 0.6041 -0.3524 0.7155 0.0463 1.0000 Uiso R
H22 H 0.9022 -0.2904 0.6970 0.0487 1.0000 Uiso R
C23 C 0.9127(3) 0.1251(2) 0.56751(19) 0.0372 1.0000 Uani .
H24 H 0.9580 0.0440 0.5832 0.0583 1.0000 Uiso R
H25 H 0.9751 0.1862 0.6105 0.0584 1.0000 Uiso R
H26 H 0.9258 0.1465 0.5019 0.0580 1.0000 Uiso R
H27 H 0.6837 0.3077 0.5203 0.0500 1.0000 Uiso R
H28 H 0.3496 0.3678 0.5001 0.0312 1.0000 Uiso R
H29 H 0.2271 0.2758 0.5475 0.0314 1.0000 Uiso R
H30 H 0.4534 0.4402 0.6591 0.0344 1.0000 Uiso R
H31 H 0.3111 0.3561 0.7020 0.0341 1.0000 Uiso R

loop_
_atom_site_aniso_label
_atom_site_aniso_U_11
_atom_site_aniso_U_22
_atom_site_aniso_U_33
_atom_site_aniso_U_23
_atom_site_aniso_U_13
_atom_site_aniso_U_12
P1 0.0231(2) 0.0235(3) 0.0256(3) 0.0039(2) 0.00763(19) 0.0025(2)
O2 0.0290(8) 0.0463(10) 0.0320(8) 0.0098(8) 0.0072(6) -0.0063(7)
O4 0.0264(7) 0.0307(8) 0.0308(8) 0.0082(7) 0.0060(6) -0.0023(6)
O5 0.0356(8) 0.0272(8) 0.0352(9) -0.0032(7) 0.0143(7) 0.0018(7)
C6 0.0286(11) 0.0285(11) 0.0260(11) -0.0011(9) 0.0026(9) 0.0080(9)
C7 0.0261(10) 0.0277(11) 0.0256(11) -0.0004(9) 0.0013(8) 0.0041(8)
C8 0.0240(9) 0.0260(10) 0.0196(10) -0.0036(8) 0.0043(8) 0.0001(8)
N9 0.0223(8) 0.0248(9) 0.0257(9) -0.0002(7) 0.0084(7) -0.0033(7)
C10 0.0235(10) 0.0251(10) 0.0242(10) -0.0028(8) 0.0054(8) 0.0007(8)
C11 0.0213(9) 0.0247(10) 0.0231(10) -0.0045(8) 0.0038(7) -0.0001(8)
N12 0.0178(8) 0.0244(9) 0.0249(9) -0.0017(7) 0.0052(7) -0.0017(7)
O13 0.0183(7) 0.0351(8) 0.0327(8) -0.0013(7) 0.0070(6) -0.0065(6)
C15 0.0277(10) 0.0256(10) 0.0234(10) -0.0043(8) 0.0013(8) 0.0020(8)
O16 0.0322(8) 0.0303(9) 0.0459(10) 0.0010(8) -0.0003(7) 0.0070(7)
C17 0.0539(16) 0.0273(12) 0.0389(14) -0.0016(10) -0.0058(11) 0.0114(11)
C18 0.0605(16) 0.0257(12) 0.0286(12) 0.0003(10) 0.0010(11) -0.0006(11)
C19 0.0428(13) 0.0255(11) 0.0289(12) -0.0032(9) 0.0071(10) -0.0034(10)
C23 0.0260(11) 0.0369(13) 0.0516(15) 0.0007(12) 0.0156(11) 0.0006(10)

loop_
_atom_type_symbol
_atom_type_scat_dispersion_real
_atom_type_scat_dispersion_imag
_atom_type_scat_Cromer_Mann_a1
_atom_type_scat_Cromer_Mann_b1
_atom_type_scat_Cromer_Mann_a2
_atom_type_scat_Cromer_Mann_b2
_atom_type_scat_Cromer_Mann_a3
_atom_type_scat_Cromer_Mann_b3
_atom_type_scat_Cromer_Mann_a4
_atom_type_scat_Cromer_Mann_b4
_atom_type_scat_Cromer_Mann_c
_atom_type_scat_source
C 0.0033 0.0016 2.3100 20.8439 1.0200 10.2075 1.5886 0.5687 0.8650 51.6512 0.2156 'International Tables Vol C 4.2.6.8 and 6.1.1.4'
H 0.0000 0.0000 0.4930 10.5109 0.3229 26.1257 0.1402 3.1424 0.0408 57.7998 0.0030 'International Tables Vol C 4.2.6.8 and 6.1.1.4'
O 0.0106 0.0060 3.0485 13.2771 2.2868 5.7011 1.5463 0.3239 0.8670 32.9089 0.2508 'International Tables Vol C 4.2.6.8 and 6.1.1.4'
N 0.0061 0.0033 12.2126 0.0057 3.1322 9.8933 2.0125 28.9975 1.1663 0.5826 -11.5290 'International Tables Vol C 4.2.6.8 and 6.1.1.4'
P 0.1023 0.0942 6.4345 1.9067 4.1791 27.1570 1.7800 0.5260 1.4908 68.1645 1.1149 'International Tables Vol C 4.2.6.8 and 6.1.1.4'

loop_
_geom_angle_atom_site_label_1
_geom_angle_atom_site_label_2
_geom_angle_atom_site_label_3
_geom_angle
_geom_angle_publ_flag
O2 P1 O4 110.12(9) yes
O2 P1 O5 108.40(9) yes
O4 P1 O5 115.69(9) yes
O2 P1 C6 105.36(10) yes
O4 P1 C6 108.20(9) yes
O5 P1 C6 108.57(10) yes
P1 O2 H3 118.9 no
P1 C6 C7 112.41(15) yes
P1 C6 H30 109.5 no
C7 C6 H30 108.1 no
P1 C6 H31 107.5 no
C7 C6 H31 109.7 no
H30 C6 H31 109.7 no
C6 C7 C8 112.29(17) yes
C6 C7 H28 110.8 no
C8 C7 H28 108.6 no
C6 C7 H29 109.7 no
C8 C7 H29 107.7 no
H28 C7 H29 107.6 no
C7 C8 N9 126.66(19) yes
C7 C8 N12 126.97(18) yes
N9 C8 N12 106.34(18) yes
C8 N9 C10 110.48(17) yes
C8 N9 H27 126.9 no
C10 N9 H27 121.5 no
N9 C10 C11 106.85(17) yes
N9 C10 C23 120.34(19) yes
C11 C10 C23 132.8(2) yes
C10 C11 N12 105.15(18) yes
C10 C11 C15 131.99(19) yes
N12 C11 C15 122.86(18) yes
C11 N12 C8 111.17(16) yes
C11 N12 O13 125.13(16) yes
C8 N12 O13 123.49(16) yes
N12 O13 H14 108.5 no
C11 C15 O16 114.59(18) yes
C11 C15 C19 135.3(2) yes
O16 C15 C19 110.11(19) yes
C15 O16 C17 106.05(19) yes
O16 C17 C18 110.1(2) yes
O16 C17 H22 121.9 no
C18 C17 H22 128.0 no
C17 C18 C19 107.3(2) yes
C17 C18 H21 126.8 no
C19 C18 H21 125.8 no
C18 C19 C15 106.4(2) yes
C18 C19 H20 126.4 no
C15 C19 H20 127.2 no
C10 C23 H24 110.9 no
C10 C23 H25 109.5 no
H24 C23 H25 108.9 no
C10 C23 H26 107.8 no
H24 C23 H26 110.8 no
H25 C23 H26 108.9 no

loop_
_geom_bond_atom_site_label_1
_geom_bond_atom_site_label_2
_geom_bond_distance
_geom_bond_publ_flag
P1 O2 1.5655(16) yes
P1 O4 1.5111(15) yes
P1 O5 1.4985(16) yes
P1 C6 1.804(2) yes
O2 H3 0.897 no
C6 C7 1.532(3) yes
C6 H30 0.972 no
C6 H31 1.004 no
C7 C8 1.484(3) yes
C7 H28 0.991 no
C7 H29 0.976 no
C8 N9 1.334(3) yes
C8 N12 1.324(3) yes
N9 C10 1.376(3) yes
N9 H27 0.997 no
C10 C11 1.365(3) yes
C10 C23 1.484(3) yes
C11 N12 1.390(3) yes
C11 C15 1.448(3) yes
N12 O13 1.370(2) yes
O13 H14 0.976 no
C15 O16 1.373(3) yes
C15 C19 1.350(3) yes
O16 C17 1.377(3) yes
C17 C18 1.335(4) yes
C17 H22 0.943 no
C18 C19 1.418(3) yes
C18 H21 0.950 no
C19 H20 0.967 no
C23 H24 0.958 no
C23 H25 0.982 no
C23 H26 0.971 no

loop_
_geom_hbond_atom_site_label_D
_geom_hbond_atom_site_label_H
_geom_hbond_atom_site_label_A
_geom_hbond_site_symmetry_A
_geom_hbond_angle_DHA
_geom_hbond_distance_DH
_geom_hbond_distance_HA
_geom_hbond_distance_DA
_geom_hbond_publ_flag
O2 H3 O4 2_566 174.52(7) 0.897 1.697 2.592(3) yes
O13 H14 O5 4_546 174.82(8) 0.976 1.501 2.475(3) yes
C23 H24 O16 . 125.10(7) 0.958 2.415 3.067(3) yes
N9 H27 O4 2_666 168.09(8) 0.997 1.698 2.681(3) yes
